data_7109667
loop_
_publ_author_name
'Srinu Tothadi'
'Gautam R. Desiraju'

_publ_section_title
;
 Designing ternary cocrystals with hydrogen bonds and halogen bonds
;
_journal_name_full Chem.Commun.
_journal_page_first 7791
_journal_paper_doi 10.1039/c3cc43822h
_journal_volume 49
_journal_year 2013
_chemical_formula_sum 'C10 H11 N2 O5'
_chemical_formula_weight 239.12
_chemical_name_common '4-nitrobenzamide: adipic acid'
_chemical_name_systematic
;
 ?
;
_space_group_IT_number 14
_symmetry_cell_setting monoclinic
_symmetry_space_group_name_Hall '-P 2ybc'
_symmetry_space_group_name_H-M 'P 1 21/c 1'
_atom_sites_solution_hydrogens geom
_atom_sites_solution_primary direct
_atom_sites_solution_secondary difmap
_audit_creation_method SHELXL-97
_cell_angle_alpha 90.00
_cell_angle_beta 116.646(7)
_cell_angle_gamma 90.00
_cell_formula_units_Z 4
_cell_length_a 6.3620(9)
_cell_length_b 13.8657(19)
_cell_length_c 13.6664(17)
_cell_measurement_reflns_used 9822
_cell_measurement_temperature 150(2)
_cell_measurement_theta_max 27.6
_cell_measurement_theta_min 3.2
_cell_volume 1077.5(3)
_computing_cell_refinement
;
CrystalClear-SM Expert 2.0 rc14 (Rigaku, 2009)
;
_computing_data_collection
;
CrystalClear-SM Expert 2.0 rc14 (Rigaku, 2009)
;
_computing_data_reduction
;
CrystalClear-SM Expert 2.0 rc14 (Rigaku, 2009)
;
_computing_structure_refinement 'SHELXL-97 (Sheldrick, 2008)'
_computing_structure_solution 'SHELXL-97 (Sheldrick, 2008)'
_diffrn_ambient_temperature 150(2)
_diffrn_measured_fraction_theta_full 0.998
_diffrn_measured_fraction_theta_max 0.998
_diffrn_measurement_device
;
XtaLABmini: Fixed Chi 2 circle
;
_diffrn_measurement_device_type
;
Rigaku Mercury375R (2x2 bin mode)
;
_diffrn_measurement_method 'profile data from \w-scans'
_diffrn_radiation_monochromator graphite
_diffrn_radiation_source 'fine-focus sealed tube'
_diffrn_radiation_type MoK\a
_diffrn_radiation_wavelength 0.71073
_diffrn_reflns_av_R_equivalents 0.0206
_diffrn_reflns_av_sigmaI/netI 0.0155
_diffrn_reflns_limit_h_max 8
_diffrn_reflns_limit_h_min -8
_diffrn_reflns_limit_k_max 18
_diffrn_reflns_limit_k_min -17
_diffrn_reflns_limit_l_max 17
_diffrn_reflns_limit_l_min -17
_diffrn_reflns_number 10650
_diffrn_reflns_theta_full 27.48
_diffrn_reflns_theta_max 27.48
_diffrn_reflns_theta_min 3.34
_exptl_absorpt_coefficient_mu 0.120
_exptl_absorpt_correction_T_max 0.9881
_exptl_absorpt_correction_T_min 0.9649
_exptl_absorpt_correction_type multi-scan
_exptl_absorpt_process_details 'Jacobson, R. (1998) Private communication'
_exptl_crystal_colour 'colour less'
_exptl_crystal_density_diffrn 1.474
_exptl_crystal_density_method 'not measured'
_exptl_crystal_description block
_exptl_crystal_F_000 500
_exptl_crystal_size_max 0.30
_exptl_crystal_size_mid 0.20
_exptl_crystal_size_min 0.10
_refine_diff_density_max 0.340
_refine_diff_density_min -0.199
_refine_diff_density_rms 0.039
_refine_ls_extinction_method none
_refine_ls_goodness_of_fit_ref 1.066
_refine_ls_hydrogen_treatment constr
_refine_ls_matrix_type full
_refine_ls_number_parameters 154
_refine_ls_number_reflns 2464
_refine_ls_number_restraints 0
_refine_ls_restrained_S_all 1.066
_refine_ls_R_factor_all 0.0393
_refine_ls_R_factor_gt 0.0342
_refine_ls_shift/su_max 0.000
_refine_ls_shift/su_mean 0.000
_refine_ls_structure_factor_coef Fsqd
_refine_ls_weighting_details 'calc w=1/[\s^2^(Fo^2^)+(0.0401P)^2^+0.3938P] where P=(Fo^2^+2Fc^2^)/3'
_refine_ls_weighting_scheme calc
_refine_ls_wR_factor_gt 0.0859
_refine_ls_wR_factor_ref 0.0889
_reflns_number_gt 2191
_reflns_number_total 2464
_reflns_threshold_expression >2\s(I)
_cod_data_source_file c3cc43822h.txt
_cod_data_source_block platon
_cod_original_sg_symbol_H-M 'P 21/c'
_cod_database_code 7109667

loop_
_symmetry_equiv_pos_as_xyz
'x, y, z'
'-x, y+1/2, -z+1/2'
'-x, -y, -z'
'x, -y-1/2, z-1/2'

loop_
_atom_site_label
_atom_site_type_symbol
_atom_site_fract_x
_atom_site_fract_y
_atom_site_fract_z
_atom_site_U_iso_or_equiv
_atom_site_adp_type
_atom_site_occupancy
_atom_site_symmetry_multiplicity
_atom_site_calc_flag
_atom_site_refinement_flags
O1 O 0.67794(16) 0.38141(7) 1.06882(7) 0.0295(2) Uani 1 1 d .
O2 O 0.55541(17) 0.29140(6) 0.91761(7) 0.0297(2) Uani 1 1 d .
H11 H 0.5246 0.2471 0.9596 0.045 Uiso 1 1 d R
C5 C 0.8764(2) 0.52129(8) 0.97637(10) 0.0233(3) Uani 1 1 d .
H7 H 0.8448 0.5443 1.0371 0.028 Uiso 1 1 calc R
H8 H 0.8676 0.5776 0.9301 0.028 Uiso 1 1 calc R
C8 C 0.64420(19) 0.37133(8) 0.97456(9) 0.0202(2) Uani 1 1 d .
C10 C 0.6882(2) 0.44839(9) 0.90807(10) 0.0247(3) Uani 1 1 d .
H9 H 0.5392 0.4833 0.8646 0.030 Uiso 1 1 calc R
H10 H 0.7359 0.4170 0.8560 0.030 Uiso 1 1 calc R
O3 O 0.00465(18) 0.72922(7) 0.69018(9) 0.0380(3) Uani 1 1 d .
O4 O -0.20015(16) 0.62992(7) 0.73565(7) 0.0330(2) Uani 1 1 d .
O5 O 0.44679(16) 0.34616(6) 0.51988(7) 0.0258(2) Uani 1 1 d .
N1 N -0.05415(18) 0.64744(8) 0.70218(8) 0.0262(2) Uani 1 1 d .
N2 N 0.4306(2) 0.25276(8) 0.65145(9) 0.0292(3) Uani 1 1 d .
H1 H 0.4039 0.2469 0.7055 0.035 Uiso 1 1 d R
H2 H 0.5067 0.2044 0.6363 0.035 Uiso 1 1 d R
C1 C 0.2080(2) 0.58540(8) 0.62923(9) 0.0215(2) Uani 1 1 d .
H5 H 0.2392 0.6500 0.6166 0.026 Uiso 1 1 calc R
C2 C 0.38915(19) 0.33416(8) 0.59488(9) 0.0186(2) Uani 1 1 d .
C3 C 0.31225(19) 0.50857(8) 0.60268(9) 0.0194(2) Uani 1 1 d .
H6 H 0.4138 0.5202 0.5700 0.023 Uiso 1 1 calc R
C4 C 0.0568(2) 0.56544(8) 0.67465(9) 0.0207(2) Uani 1 1 d .
C6 C 0.1154(2) 0.39643(9) 0.66977(9) 0.0220(2) Uani 1 1 d .
H3 H 0.0856 0.3320 0.6838 0.026 Uiso 1 1 calc R
C7 C 0.26858(19) 0.41426(8) 0.62381(8) 0.0176(2) Uani 1 1 d .
C9 C 0.0069(2) 0.47272(9) 0.69489(9) 0.0233(2) Uani 1 1 d .
H4 H -0.0991 0.4615 0.7253 0.028 Uiso 1 1 calc R

loop_
_atom_site_aniso_label
_atom_site_aniso_U_11
_atom_site_aniso_U_22
_atom_site_aniso_U_33
_atom_site_aniso_U_23
_atom_site_aniso_U_13
_atom_site_aniso_U_12
O1 0.0377(5) 0.0306(5) 0.0219(4) -0.0044(3) 0.0148(4) -0.0137(4)
O2 0.0445(5) 0.0242(4) 0.0287(5) -0.0063(4) 0.0237(4) -0.0131(4)
C5 0.0239(6) 0.0204(6) 0.0245(6) 0.0017(4) 0.0098(5) -0.0052(4)
C8 0.0172(5) 0.0212(5) 0.0221(5) -0.0014(4) 0.0088(4) -0.0034(4)
C10 0.0244(6) 0.0269(6) 0.0197(5) 0.0018(4) 0.0070(5) -0.0072(5)
O3 0.0415(6) 0.0258(5) 0.0514(6) -0.0100(4) 0.0249(5) 0.0028(4)
O4 0.0304(5) 0.0464(6) 0.0278(5) -0.0012(4) 0.0179(4) 0.0108(4)
O5 0.0387(5) 0.0203(4) 0.0285(5) 0.0027(3) 0.0242(4) 0.0047(4)
N1 0.0241(5) 0.0325(6) 0.0208(5) -0.0052(4) 0.0090(4) 0.0059(4)
N2 0.0431(6) 0.0244(5) 0.0307(6) 0.0096(4) 0.0259(5) 0.0125(5)
C1 0.0243(5) 0.0192(5) 0.0217(5) -0.0017(4) 0.0110(4) -0.0010(4)
C2 0.0188(5) 0.0192(5) 0.0180(5) -0.0002(4) 0.0084(4) -0.0005(4)
C3 0.0203(5) 0.0214(5) 0.0188(5) -0.0010(4) 0.0109(4) -0.0015(4)
C4 0.0199(5) 0.0251(6) 0.0160(5) -0.0031(4) 0.0071(4) 0.0034(4)
C6 0.0248(6) 0.0222(6) 0.0216(5) 0.0031(4) 0.0127(5) -0.0005(4)
C7 0.0181(5) 0.0200(5) 0.0140(5) -0.0004(4) 0.0066(4) 0.0008(4)
C9 0.0222(5) 0.0312(6) 0.0208(5) 0.0013(5) 0.0135(5) 0.0011(5)

loop_
_atom_type_symbol
_atom_type_description
_atom_type_scat_dispersion_real
_atom_type_scat_dispersion_imag
_atom_type_scat_source
C C 0.0030 0.0020 'International Tables Vol C Tables 4.2.6.8 and 6.1.1.4'
H H 0.0000 0.0000 'International Tables Vol C Tables 4.2.6.8 and 6.1.1.4'
N N 0.0060 0.0030 'International Tables Vol C Tables 4.2.6.8 and 6.1.1.4'
O O 0.0110 0.0060 'International Tables Vol C Tables 4.2.6.8 and 6.1.1.4'

loop_
_geom_angle_atom_site_label_1
_geom_angle_atom_site_label_2
_geom_angle_atom_site_label_3
_geom_angle
_geom_angle_site_symmetry_1
_geom_angle_site_symmetry_3
C8 O2 H11 110.2 . .
C10 C5 C5 112.33(12) . 3_767
C10 C5 H7 109.1 . .
C5 C5 H7 109.1 3_767 .
C10 C5 H8 109.1 . .
C5 C5 H8 109.1 3_767 .
H7 C5 H8 107.9 . .
O1 C8 O2 122.99(11) . .
O1 C8 C10 124.40(11) . .
O2 C8 C10 112.57(10) . .
C8 C10 C5 114.07(10) . .
C8 C10 H9 108.7 . .
C5 C10 H9 108.7 . .
C8 C10 H10 108.7 . .
C5 C10 H10 108.7 . .
H9 C10 H10 107.6 . .
O3 N1 O4 123.95(11) . .
O3 N1 C4 117.96(10) . .
O4 N1 C4 118.09(11) . .
C2 N2 H1 122.2 . .
C2 N2 H2 119.0 . .
H1 N2 H2 118.4 . .
C4 C1 C3 118.24(11) . .
C4 C1 H5 120.9 . .
C3 C1 H5 120.9 . .
O5 C2 N2 122.60(10) . .
O5 C2 C7 119.49(10) . .
N2 C2 C7 117.91(10) . .
C1 C3 C7 120.22(10) . .
C1 C3 H6 119.9 . .
C7 C3 H6 119.9 . .
C9 C4 C1 122.91(10) . .
C9 C4 N1 119.17(10) . .
C1 C4 N1 117.92(11) . .
C9 C6 C7 120.04(11) . .
C9 C6 H3 120.0 . .
C7 C6 H3 120.0 . .
C3 C7 C6 120.20(10) . .
C3 C7 C2 117.84(10) . .
C6 C7 C2 121.96(10) . .
C4 C9 C6 118.37(10) . .
C4 C9 H4 120.8 . .
C6 C9 H4 120.8 . .

loop_
_geom_bond_atom_site_label_1
_geom_bond_atom_site_label_2
_geom_bond_distance
_geom_bond_site_symmetry_2
O1 C8 1.2154(14) .
O2 C8 1.3262(14) .
O2 H11 0.9196 .
C5 C10 1.5245(16) .
C5 C5 1.526(2) 3_767
C5 H7 0.9900 .
C5 H8 0.9900 .
C8 C10 1.5080(16) .
C10 H9 0.9900 .
C10 H10 0.9900 .
O3 N1 1.2278(15) .
O4 N1 1.2297(14) .
O5 C2 1.2450(13) .
N1 C4 1.4735(15) .
N2 C2 1.3259(15) .
N2 H1 0.8331 .
N2 H2 0.9033 .
C1 C4 1.3862(16) .
C1 C3 1.3867(16) .
C1 H5 0.9500 .
C2 C7 1.5002(15) .
C3 C7 1.3937(16) .
C3 H6 0.9500 .
C4 C9 1.3817(17) .
C6 C9 1.3878(17) .
C6 C7 1.3979(15) .
C6 H3 0.9500 .
C9 H4 0.9500 .

loop_
_geom_torsion_atom_site_label_1
_geom_torsion_atom_site_label_2
_geom_torsion_atom_site_label_3
_geom_torsion_atom_site_label_4
_geom_torsion
_geom_torsion_site_symmetry_1
O1 C8 C10 C5 26.78(17) .
O2 C8 C10 C5 -155.59(10) .
C5 C5 C10 C8 72.81(16) 3_767
C4 C1 C3 C7 -1.38(17) .
C3 C1 C4 C9 0.30(17) .
C3 C1 C4 N1 -179.73(10) .
O3 N1 C4 C9 175.31(11) .
O4 N1 C4 C9 -4.78(16) .
O3 N1 C4 C1 -4.67(16) .
O4 N1 C4 C1 175.25(10) .
C1 C3 C7 C6 1.37(17) .
C1 C3 C7 C2 -179.10(10) .
C9 C6 C7 C3 -0.24(17) .
C9 C6 C7 C2 -179.76(10) .
O5 C2 C7 C3 -27.03(15) .
N2 C2 C7 C3 152.77(11) .
O5 C2 C7 C6 152.50(11) .
N2 C2 C7 C6 -27.71(16) .
C1 C4 C9 C6 0.80(17) .
N1 C4 C9 C6 -179.17(10) .
C7 C6 C9 C4 -0.82(17) .
